data_4122251
loop_
_publ_author_name
'Barnett, Brandon R.'
'Moore, Curtis E.'
'Rheingold, Arnold L.'
'Figueroa, Joshua S.'

_publ_section_title
;
 Cooperative Transition Metal/Lewis Acid Bond-Activation Reactions by a
 Bidentate (Boryl)iminomethane Complex: A Significant Metal-Borane
 Interaction Promoted by a Small Bite-Angle LZ Chelate.
;
_journal_issue 29
_journal_name_full 'Journal of the American Chemical Society'
_journal_page_first 10262
_journal_page_last 10265
_journal_paper_doi 10.1021/ja505843g
_journal_volume 136
_journal_year 2014
_chemical_formula_moiety 'C43 H60 B2 Cl3 N, 2(C5 H12)'
_chemical_formula_sum 'C53 H84 B2 Cl3 N'
_chemical_formula_weight 863.18
_chemical_name_common '[Cy2BIM][BCl3]'
_chemical_name_systematic
;
 ?
;
_space_group_crystal_system monoclinic
_space_group_IT_number 14
_space_group_name_Hall '-P 2ybc'
_space_group_name_H-M_alt 'P 1 21/c 1'
_symmetry_space_group_name_Hall '-P 2ybc'
_symmetry_space_group_name_H-M 'P 1 21/c 1'
_atom_sites_solution_hydrogens geom
_atom_sites_solution_primary direct
_atom_sites_solution_secondary difmap
_audit_creation_date 2014-04-08
_audit_creation_method
;
Olex2 1.2-beta
(compiled 2014.03.20 svn.r2914 for OlexSys, GUI svn.r4816)
;
_cell_angle_alpha 90
_cell_angle_beta 99.980(3)
_cell_angle_gamma 90
_cell_formula_units_Z 4
_cell_length_a 15.1651(12)
_cell_length_b 18.0874(13)
_cell_length_c 18.8461(12)
_cell_measurement_reflns_used 6687
_cell_measurement_temperature 100
_cell_measurement_theta_max 25.209
_cell_measurement_theta_min 2.505
_cell_volume 5091.2(6)
_computing_cell_refinement 'SAINT v8.34A (Bruker, 2013)'
_computing_data_collection 'APEX2 v2013.6-2 (Bruker, 2013)'
_computing_data_reduction 'SAINT v8.34A (Bruker, 2013)'
_computing_molecular_graphics 'Olex2 (Dolomanov et al., 2009)'
_computing_publication_material 'Olex2 (Dolomanov et al., 2009)'
_computing_structure_refinement 'ShelXL (Sheldrick, 2008)'
_computing_structure_solution 'ShelXT (Sheldrick, 2008)'
_diffrn_ambient_temperature 100
_diffrn_detector 'Bruker APEX CCD'
_diffrn_detector_area_resol_mean 8.0
_diffrn_detector_type 'CCD Area Detector'
_diffrn_measured_fraction_theta_full 1.000
_diffrn_measured_fraction_theta_max 0.996
_diffrn_measurement_device 'Kappa Four-Circle Diffractometer'
_diffrn_measurement_device_type 'Bruker X8 APEX'
_diffrn_measurement_method '\w and \f scans'
_diffrn_radiation_monochromator graphite
_diffrn_radiation_probe x-ray
_diffrn_radiation_type MoK\a
_diffrn_radiation_wavelength 0.71073
_diffrn_reflns_av_R_equivalents 0.0754
_diffrn_reflns_av_unetI/netI 0.0763
_diffrn_reflns_Laue_measured_fraction_full 1.000
_diffrn_reflns_Laue_measured_fraction_max 0.996
_diffrn_reflns_limit_h_max 18
_diffrn_reflns_limit_h_min -18
_diffrn_reflns_limit_k_max 21
_diffrn_reflns_limit_k_min -21
_diffrn_reflns_limit_l_max 22
_diffrn_reflns_limit_l_min -16
_diffrn_reflns_number 37218
_diffrn_reflns_point_group_measured_fraction_full 1.000
_diffrn_reflns_point_group_measured_fraction_max 0.996
_diffrn_reflns_theta_full 25.000
_diffrn_reflns_theta_max 25.434
_diffrn_reflns_theta_min 1.363
_diffrn_source 'sealed tube'
_diffrn_source_type fine-focus
_exptl_absorpt_coefficient_mu 0.214
_exptl_absorpt_correction_T_max 0.2590
_exptl_absorpt_correction_T_min 0.2282
_exptl_absorpt_correction_type multi-scan
_exptl_absorpt_process_details
;
SADABS-2012/1 (Bruker,2012) was used for absorption correction.
wR2(int) was 0.0810 before and 0.0624 after correction.
The Ratio of minimum to maximum transmission is 0.8811.
The \l/2 correction factor is 0.0015.
;
_exptl_crystal_colour Colorless
_exptl_crystal_colour_primary Colorless
_exptl_crystal_density_diffrn 1.126
_exptl_crystal_description Plate
_exptl_crystal_F_000 1880
_exptl_crystal_size_max 0.283
_exptl_crystal_size_mid 0.277
_exptl_crystal_size_min 0.114
_refine_diff_density_max 0.794
_refine_diff_density_min -0.421
_refine_diff_density_rms 0.103
_refine_ls_extinction_method none
_refine_ls_goodness_of_fit_ref 1.063
_refine_ls_hydrogen_treatment constr
_refine_ls_matrix_type full
_refine_ls_number_parameters 560
_refine_ls_number_reflns 9393
_refine_ls_number_restraints 0
_refine_ls_restrained_S_all 1.063
_refine_ls_R_factor_all 0.0989
_refine_ls_R_factor_gt 0.0584
_refine_ls_shift/su_max 0.001
_refine_ls_shift/su_mean 0.000
_refine_ls_structure_factor_coef Fsqd
_refine_ls_weighting_details 'w=1/[\s^2^(Fo^2^)+(0.0887P)^2^+1.4472P] where P=(Fo^2^+2Fc^2^)/3'
_refine_ls_weighting_scheme calc
_refine_ls_wR_factor_gt 0.1470
_refine_ls_wR_factor_ref 0.1707
_reflns_Friedel_coverage 0.000
_reflns_number_gt 6432
_reflns_number_total 9393
_reflns_threshold_expression 'I > 2\s(I)'
_cod_data_source_file ja505843g_si_002.cif
_cod_data_source_block JFig937
_cod_depositor_comments
;
The following automatic conversions were performed:

'_diffrn_radiation_probe' value 'X-ray' changed to 'x-ray' according
to
/usr/data/users/saulius/crontab/automatic-downloads/rss-feeds/ACS/lib/dictionaries/cif_core.dic
dictionary named 'cif_core.dic' version 2.4.2 from 2011-04-26.

Automatic conversion script
Id: cif_fix_values 2281 2013-09-26 08:29:07Z andrius 

 Adding full bibliography for 4122242--4122254.cif.
;
_cod_database_code 4122251
_shelxl_version_number 2014-3
_shelx_space_group_comment
;
The symmetry employed for this shelxl refinement is uniquely defined
by the following loop, which should always be used as a source of
symmetry information in preference to the above space-group names.
They are only intended as comments.
;
_shelx_estimated_absorpt_t_max 0.976
_shelx_estimated_absorpt_t_min 0.942
_olex2_refinement_description
;
1. Fixed Uiso
 At 1.2 times of:
  All C(H) groups, All C(H,H) groups, All C(H,H,H,H) groups
 At 1.5 times of:
  All C(H,H,H) groups, All C(H,H,H,H,H,H) groups
2. Uiso/Uaniso restraints and constraints
Uanis(C7) = Uanis(C20)
Uanis(C38B) = Uanis(C38)
Uanis(C40B) = Uanis(C40)
Uanis(C41B) = Uanis(C41)
Uanis(C42B) = Uanis(C42)
Uanis(C43B) = Uanis(C43)
Uanis(C9SB) = Uanis(C9S)
Uanis(C8SB) = Uanis(C8S)
3. Others
 Sof(H7SC)=Sof(H7SD)=Sof(H10D)=Sof(H10E)=Sof(H10F)=Sof(C8SB)=Sof(H8SC)=
 Sof(H8SD)=Sof(C9SB)=Sof(H9SC)=Sof(H9SD)=1-FVAR(1)
 Sof(H7SA)=Sof(H7SB)=Sof(H10A)=Sof(H10B)=Sof(H10C)=Sof(C8S)=Sof(H8SA)=
 Sof(H8SB)=Sof(C9S)=Sof(H9SA)=Sof(H9SB)=FVAR(1)
 Sof(H39C)=Sof(H39D)=Sof(C38B)=Sof(H38B)=Sof(C40B)=Sof(H40C)=Sof(H40D)=
 Sof(C41B)=Sof(H41C)=Sof(H41D)=Sof(C42B)=Sof(H42C)=Sof(H42D)=Sof(C43B)=
 Sof(H43C)=Sof(H43D)=1-FVAR(2)
 Sof(H39A)=Sof(H39B)=Sof(C38)=Sof(H38)=Sof(C40)=Sof(H40A)=Sof(H40B)=Sof(C41)=
 Sof(H41A)=Sof(H41B)=Sof(C42)=Sof(H42A)=Sof(H42B)=Sof(C43)=Sof(H43A)=Sof(H43B)=
 FVAR(2)
4.a Ternary CH refined with riding coordinates:
 C14(H14), C17(H17), C26(H26), C29(H29), C32(H32), C38(H38), C38B(H38B)
4.b Secondary CH2 refined with riding coordinates:
 C33(H33A,H33B), C34(H34A,H34B), C35(H35A,H35B), C36(H36A,H36B), C37(H37A,
 H37B), C39(H39A,H39B), C39(H39C,H39D), C40(H40A,H40B), C41(H41A,H41B),
 C42(H42A,H42B), C43(H43A,H43B), C40B(H40C,H40D), C41B(H41C,H41D), C42B(H42C,
 H42D), C43B(H43C,H43D), C7S(H7SA,H7SB), C7S(H7SC,H7SD), C8S(H8SA,H8SB),
 C9S(H9SA,H9SB), C8SB(H8SC,H8SD), C9SB(H9SC,H9SD), C2S(H2SA,H2SB), C3S(H3SA,
 H3SB), C4S(H4SA,H4SB)
4.c Me refined with riding coordinates:
 C10B(H10A,H10B,H10C), C10B(H10D,H10E,H10F)
4.d Aromatic/amide H refined with riding coordinates:
 C1(H1), C4(H4), C5(H5), C6(H6), C10(H10), C11(H11), C12(H12), C22(H22),
 C23(H23), C24(H24)
4.e Idealised Me refined as rotating group:
 C15(H15A,H15B,H15C), C16(H16A,H16B,H16C), C18(H18A,H18B,H18C), C19(H19A,H19B,
 H19C), C27(H27A,H27B,H27C), C28(H28A,H28B,H28C), C30(H30A,H30B,H30C), C31(H31A,
 H31B,H31C), C6S(H6SA,H6SB,H6SC), C1S(H1SA,H1SB,H1SC), C5S(H5SA,H5SB,H5SC)
;

loop_
_space_group_symop_operation_xyz
'x, y, z'
'-x, y+1/2, -z+1/2'
'-x, -y, -z'
'x, -y-1/2, z-1/2'

loop_
_atom_site_label
_atom_site_type_symbol
_atom_site_fract_x
_atom_site_fract_y
_atom_site_fract_z
_atom_site_U_iso_or_equiv
_atom_site_adp_type
_atom_site_occupancy
_atom_site_site_symmetry_order
_atom_site_calc_flag
_atom_site_refinement_flags_posn
_atom_site_refinement_flags_occupancy
_atom_site_disorder_assembly
_atom_site_disorder_group
Cl1 Cl 0.88431(5) 0.47002(4) 0.47577(4) 0.02152(19) Uani 1 1 d . . . .
Cl2 Cl 0.88398(5) 0.31590(4) 0.41672(4) 0.0240(2) Uani 1 1 d . . . .
Cl3 Cl 1.00857(5) 0.35482(4) 0.55547(4) 0.02130(19) Uani 1 1 d . . . .
N1 N 0.82070(16) 0.35439(13) 0.54452(12) 0.0158(5) Uani 1 1 d . . . .
C1 C 0.7520(2) 0.39741(16) 0.52971(14) 0.0180(6) Uani 1 1 d . . . .
H1 H 0.7019 0.3872 0.5523 0.022 Uiso 1 1 calc R . . .
C2 C 0.82926(19) 0.30109(16) 0.60388(14) 0.0166(6) Uani 1 1 d . . . .
C3 C 0.84418(19) 0.22555(15) 0.59299(15) 0.0164(6) Uani 1 1 d . . . .
C4 C 0.8613(2) 0.17993(17) 0.65353(15) 0.0206(7) Uani 1 1 d . . . .
H4 H 0.8716 0.1288 0.6471 0.025 Uiso 1 1 calc R . . .
C5 C 0.8637(2) 0.20664(16) 0.72230(16) 0.0215(7) Uani 1 1 d . . . .
H5 H 0.8791 0.1750 0.7628 0.026 Uiso 1 1 calc R . . .
C6 C 0.8434(2) 0.28012(16) 0.73168(15) 0.0199(7) Uani 1 1 d . . . .
H6 H 0.8428 0.2983 0.7789 0.024 Uiso 1 1 calc R . . .
C7 C 0.8237(2) 0.32818(16) 0.67294(14) 0.0173(5) Uani 1 1 d . . . .
C8 C 0.8337(2) 0.18673(15) 0.52127(15) 0.0177(6) Uani 1 1 d . . . .
C9 C 0.9086(2) 0.15285(15) 0.49955(15) 0.0190(6) Uani 1 1 d . . . .
C10 C 0.8943(2) 0.11085(16) 0.43679(15) 0.0229(7) Uani 1 1 d . . . .
H10 H 0.9440 0.0883 0.4209 0.027 Uiso 1 1 calc R . . .
C11 C 0.8096(2) 0.10116(17) 0.39701(16) 0.0252(7) Uani 1 1 d . . . .
H11 H 0.8015 0.0719 0.3545 0.030 Uiso 1 1 calc R . . .
C12 C 0.7367(2) 0.13403(17) 0.41906(16) 0.0239(7) Uani 1 1 d . . . .
H12 H 0.6788 0.1274 0.3912 0.029 Uiso 1 1 calc R . . .
C13 C 0.7470(2) 0.17671(15) 0.48142(15) 0.0188(6) Uani 1 1 d . . . .
C14 C 1.0031(2) 0.16016(16) 0.54164(16) 0.0218(7) Uani 1 1 d . . . .
H14 H 1.0025 0.1987 0.5796 0.026 Uiso 1 1 calc R . . .
C15 C 1.0345(2) 0.08749(19) 0.57899(18) 0.0321(8) Uani 1 1 d . . . .
H15A H 0.9927 0.0726 0.6106 0.048 Uiso 1 1 calc GR . . .
H15B H 1.0943 0.0941 0.6077 0.048 Uiso 1 1 calc GR . . .
H15C H 1.0366 0.0491 0.5426 0.048 Uiso 1 1 calc GR . . .
C16 C 1.0696(2) 0.18448(18) 0.49370(18) 0.0292(8) Uani 1 1 d . . . .
H16A H 1.0756 0.1453 0.4589 0.044 Uiso 1 1 calc GR . . .
H16B H 1.1281 0.1940 0.5237 0.044 Uiso 1 1 calc GR . . .
H16C H 1.0479 0.2297 0.4679 0.044 Uiso 1 1 calc GR . . .
C17 C 0.6644(2) 0.20780(17) 0.50665(16) 0.0223(7) Uani 1 1 d . . . .
H17 H 0.6827 0.2548 0.5331 0.027 Uiso 1 1 calc R . . .
C18 C 0.6308(3) 0.1556(2) 0.5592(2) 0.0443(10) Uani 1 1 d . . . .
H18A H 0.5797 0.1780 0.5765 0.066 Uiso 1 1 calc GR . . .
H18B H 0.6788 0.1462 0.6002 0.066 Uiso 1 1 calc GR . . .
H18C H 0.6122 0.1088 0.5349 0.066 Uiso 1 1 calc GR . . .
C19 C 0.5885(3) 0.2263(3) 0.4454(2) 0.0565(13) Uani 1 1 d . . . .
H19A H 0.5637 0.1806 0.4223 0.085 Uiso 1 1 calc GR . . .
H19B H 0.6114 0.2573 0.4100 0.085 Uiso 1 1 calc GR . . .
H19C H 0.5415 0.2531 0.4645 0.085 Uiso 1 1 calc GR . . .
C20 C 0.7869(2) 0.40269(16) 0.68969(14) 0.0173(5) Uani 1 1 d . . . .
C21 C 0.6965(2) 0.40472(16) 0.69752(14) 0.0202(7) Uani 1 1 d . . . .
C22 C 0.6632(2) 0.46917(18) 0.72388(15) 0.0250(7) Uani 1 1 d . . . .
H22 H 0.6024 0.4712 0.7301 0.030 Uiso 1 1 calc R . . .
C23 C 0.7175(2) 0.52989(17) 0.74101(16) 0.0263(7) Uani 1 1 d . . . .
H23 H 0.6943 0.5730 0.7599 0.032 Uiso 1 1 calc R . . .
C24 C 0.8057(2) 0.52827(16) 0.73084(15) 0.0236(7) Uani 1 1 d . . . .
H24 H 0.8419 0.5711 0.7412 0.028 Uiso 1 1 calc R . . .
C25 C 0.8422(2) 0.46485(16) 0.70566(15) 0.0204(7) Uani 1 1 d . . . .
C26 C 0.6340(2) 0.33885(17) 0.67894(16) 0.0236(7) Uani 1 1 d . . . .
H26 H 0.6658 0.3020 0.6528 0.028 Uiso 1 1 calc R . . .
C27 C 0.6131(2) 0.3010(2) 0.74686(17) 0.0340(8) Uani 1 1 d . . . .
H27A H 0.6692 0.2864 0.7778 0.051 Uiso 1 1 calc GR . . .
H27B H 0.5765 0.2569 0.7331 0.051 Uiso 1 1 calc GR . . .
H27C H 0.5804 0.3353 0.7730 0.051 Uiso 1 1 calc GR . . .
C28 C 0.5467(2) 0.3593(2) 0.62932(18) 0.0324(8) Uani 1 1 d . . . .
H28A H 0.5121 0.3931 0.6546 0.049 Uiso 1 1 calc GR . . .
H28B H 0.5117 0.3145 0.6156 0.049 Uiso 1 1 calc GR . . .
H28C H 0.5603 0.3836 0.5860 0.049 Uiso 1 1 calc GR . . .
C29 C 0.9401(2) 0.46236(17) 0.69844(16) 0.0245(7) Uani 1 1 d . . . .
H29 H 0.9466 0.4244 0.6611 0.029 Uiso 1 1 calc R . . .
C30 C 0.9979(2) 0.43717(19) 0.76956(18) 0.0325(8) Uani 1 1 d . . . .
H30A H 0.9921 0.4728 0.8077 0.049 Uiso 1 1 calc GR . . .
H30B H 1.0607 0.4343 0.7635 0.049 Uiso 1 1 calc GR . . .
H30C H 0.9778 0.3884 0.7828 0.049 Uiso 1 1 calc GR . . .
C31 C 0.9752(3) 0.53557(19) 0.67395(19) 0.0362(9) Uani 1 1 d . . . .
H31A H 0.9355 0.5528 0.6304 0.054 Uiso 1 1 calc GR . . .
H31B H 1.0357 0.5284 0.6634 0.054 Uiso 1 1 calc GR . . .
H31C H 0.9768 0.5725 0.7122 0.054 Uiso 1 1 calc GR . . .
C32 C 0.7298(2) 0.54445(17) 0.51337(18) 0.0269(7) Uani 1 1 d . . . .
H32 H 0.7771 0.5486 0.5573 0.032 Uiso 1 1 calc R . . .
C33 C 0.6394(2) 0.55234(17) 0.53839(18) 0.0275(7) Uani 1 1 d . . . .
H33A H 0.6315 0.5109 0.5710 0.033 Uiso 1 1 calc R . . .
H33B H 0.5906 0.5496 0.4961 0.033 Uiso 1 1 calc R . . .
C34 C 0.6328(3) 0.62575(18) 0.57778(18) 0.0331(8) Uani 1 1 d . . . .
H34A H 0.5727 0.6299 0.5911 0.040 Uiso 1 1 calc R . . .
H34B H 0.6776 0.6262 0.6228 0.040 Uiso 1 1 calc R . . .
C35 C 0.6487(2) 0.69156(18) 0.53193(19) 0.0324(8) Uani 1 1 d . . . .
H35A H 0.6501 0.7373 0.5610 0.039 Uiso 1 1 calc R . . .
H35B H 0.5985 0.6958 0.4908 0.039 Uiso 1 1 calc R . . .
C36 C 0.7361(3) 0.6843(2) 0.5036(2) 0.0446(10) Uani 1 1 d . . . .
H36A H 0.7413 0.7254 0.4700 0.054 Uiso 1 1 calc R . . .
H36B H 0.7869 0.6879 0.5443 0.054 Uiso 1 1 calc R . . .
C37 C 0.7417(3) 0.61132(19) 0.4650(2) 0.0400(9) Uani 1 1 d . . . .
H37A H 0.8005 0.6077 0.4492 0.048 Uiso 1 1 calc R . . .
H37B H 0.6946 0.6099 0.4214 0.048 Uiso 1 1 calc R . . .
C39 C 0.7323(3) 0.4773(2) 0.33191(17) 0.0379(9) Uani 1 1 d . . . .
H39A H 0.7983 0.4730 0.3379 0.045 Uiso 0.628(4) 1 calc R P A 1
H39B H 0.7170 0.5304 0.3328 0.045 Uiso 0.628(4) 1 calc R P A 1
H39C H 0.7686 0.5230 0.3394 0.045 Uiso 0.372(4) 1 calc R P A 2
H39D H 0.7731 0.4353 0.3277 0.045 Uiso 0.372(4) 1 calc R P A 2
B1 B 0.8996(2) 0.36817(18) 0.50080(18) 0.0193(7) Uani 1 1 d . . . .
B2 B 0.7450(2) 0.4666(2) 0.47609(19) 0.0234(8) Uani 1 1 d . . . .
C38 C 0.7002(5) 0.4385(4) 0.3928(4) 0.0242(14) Uani 0.628(4) 1 d . P A 1
H38 H 0.7155 0.3849 0.3894 0.029 Uiso 0.628(4) 1 calc R P A 1
C40 C 0.6879(5) 0.4426(4) 0.2563(3) 0.0423(16) Uani 0.628(4) 1 d . P A 1
H40A H 0.7094 0.4694 0.2168 0.051 Uiso 0.628(4) 1 calc R P A 1
H40B H 0.7058 0.3901 0.2542 0.051 Uiso 0.628(4) 1 calc R P A 1
C41 C 0.5873(4) 0.4481(4) 0.2467(3) 0.0409(14) Uani 0.628(4) 1 d . P A 1
H41A H 0.5605 0.4246 0.2006 0.049 Uiso 0.628(4) 1 calc R P A 1
H41B H 0.5696 0.5008 0.2445 0.049 Uiso 0.628(4) 1 calc R P A 1
C42 C 0.5512(10) 0.4105(8) 0.3083(10) 0.037(2) Uani 0.628(4) 1 d . P A 1
H42A H 0.5630 0.3567 0.3076 0.045 Uiso 0.628(4) 1 calc R P A 1
H42B H 0.4856 0.4179 0.3022 0.045 Uiso 0.628(4) 1 calc R P A 1
C43 C 0.5974(3) 0.4439(3) 0.3816(3) 0.0263(10) Uani 0.628(4) 1 d . P A 1
H43A H 0.5800 0.4965 0.3837 0.032 Uiso 0.628(4) 1 calc R P A 1
H43B H 0.5757 0.4175 0.4213 0.032 Uiso 0.628(4) 1 calc R P A 1
C38B C 0.6816(10) 0.4640(7) 0.4001(8) 0.0242(14) Uani 0.372(4) 1 d . P A 2
H38B H 0.6353 0.5035 0.3992 0.029 Uiso 0.372(4) 1 calc R P A 2
C40B C 0.6660(8) 0.4837(8) 0.2655(6) 0.0423(16) Uani 0.372(4) 1 d . P A 2
H40C H 0.6957 0.4963 0.2244 0.051 Uiso 0.372(4) 1 calc R P A 2
H40D H 0.6219 0.5229 0.2707 0.051 Uiso 0.372(4) 1 calc R P A 2
C41B C 0.6185(8) 0.4072(7) 0.2530(5) 0.0409(14) Uani 0.372(4) 1 d . P A 2
H41C H 0.5753 0.4078 0.2072 0.049 Uiso 0.372(4) 1 calc R P A 2
H41D H 0.6633 0.3680 0.2500 0.049 Uiso 0.372(4) 1 calc R P A 2
C42B C 0.5694(18) 0.3913(15) 0.3160(18) 0.037(2) Uani 0.372(4) 1 d . P A 2
H42C H 0.5235 0.4298 0.3177 0.045 Uiso 0.372(4) 1 calc R P A 2
H42D H 0.5386 0.3429 0.3083 0.045 Uiso 0.372(4) 1 calc R P A 2
C43B C 0.6335(6) 0.3900(5) 0.3864(4) 0.0263(10) Uani 0.372(4) 1 d . P A 2
H43C H 0.6781 0.3502 0.3855 0.032 Uiso 0.372(4) 1 calc R P A 2
H43D H 0.6003 0.3794 0.4261 0.032 Uiso 0.372(4) 1 calc R P A 2
C6S C 0.0997(3) 0.2535(3) 0.3102(2) 0.0600(12) Uani 1 1 d . . . .
H6SA H 0.1238 0.2079 0.3343 0.090 Uiso 1 1 calc GR . . .
H6SB H 0.0372 0.2596 0.3160 0.090 Uiso 1 1 calc GR . . .
H6SC H 0.1349 0.2958 0.3316 0.090 Uiso 1 1 calc GR . . .
C7S C 0.1048(3) 0.2488(3) 0.2317(2) 0.0516(11) Uani 1 1 d . . . .
H7SA H 0.1025 0.2996 0.2118 0.062 Uiso 0.668(7) 1 calc R P B 1
H7SB H 0.0513 0.2221 0.2068 0.062 Uiso 0.668(7) 1 calc R P B 1
H7SC H 0.0673 0.2880 0.2050 0.062 Uiso 0.332(7) 1 calc R P B 2
H7SD H 0.0819 0.2003 0.2123 0.062 Uiso 0.332(7) 1 calc R P B 2
C10B C 0.3540(4) 0.2162(5) 0.2238(5) 0.166(4) Uani 1 1 d . . . .
H10A H 0.4060 0.2476 0.2411 0.249 Uiso 0.668(7) 1 calc R P B 1
H10B H 0.3611 0.1686 0.2490 0.249 Uiso 0.668(7) 1 calc R P B 1
H10C H 0.3494 0.2080 0.1719 0.249 Uiso 0.668(7) 1 calc R P B 1
H10D H 0.3956 0.1752 0.2380 0.249 Uiso 0.332(7) 1 calc R P B 2
H10E H 0.3476 0.2243 0.1718 0.249 Uiso 0.332(7) 1 calc R P B 2
H10F H 0.3773 0.2612 0.2495 0.249 Uiso 0.332(7) 1 calc R P B 2
C8S C 0.1898(6) 0.2097(5) 0.2139(4) 0.0653(19) Uani 0.668(7) 1 d . P B 1
H8SA H 0.1962 0.1606 0.2375 0.078 Uiso 0.668(7) 1 calc R P B 1
H8SB H 0.1828 0.2019 0.1612 0.078 Uiso 0.668(7) 1 calc R P B 1
C9S C 0.2706(6) 0.2536(6) 0.2384(7) 0.113(4) Uani 0.668(7) 1 d . P B 1
H9SA H 0.2762 0.2627 0.2908 0.136 Uiso 0.668(7) 1 calc R P B 1
H9SB H 0.2645 0.3021 0.2138 0.136 Uiso 0.668(7) 1 calc R P B 1
C8SB C 0.2010(12) 0.2583(10) 0.2219(9) 0.0653(19) Uani 0.332(7) 1 d . P B 2
H8SC H 0.2017 0.2685 0.1704 0.078 Uiso 0.332(7) 1 calc R P B 2
H8SD H 0.2259 0.3023 0.2495 0.078 Uiso 0.332(7) 1 calc R P B 2
C9SB C 0.2594(13) 0.1966(12) 0.2437(15) 0.113(4) Uani 0.332(7) 1 d . P B 2
H9SC H 0.2352 0.1512 0.2181 0.136 Uiso 0.332(7) 1 calc R P B 2
H9SD H 0.2650 0.1882 0.2961 0.136 Uiso 0.332(7) 1 calc R P B 2
C1S C 0.7868(3) 0.5264(3) 0.0739(3) 0.0696(14) Uani 1 1 d . . . .
H1SA H 0.7938 0.5167 0.0241 0.104 Uiso 1 1 calc GR . . .
H1SB H 0.7625 0.4824 0.0939 0.104 Uiso 1 1 calc GR . . .
H1SC H 0.8452 0.5386 0.1027 0.104 Uiso 1 1 calc GR . . .
C2S C 0.7253(4) 0.5887(3) 0.0755(3) 0.0776(15) Uani 1 1 d . . . .
H2SA H 0.7465 0.6305 0.0491 0.093 Uiso 1 1 calc R . . .
H2SB H 0.7287 0.6044 0.1262 0.093 Uiso 1 1 calc R . . .
C3S C 0.6292(4) 0.5744(4) 0.0442(4) 0.103(2) Uani 1 1 d . . . .
H3SA H 0.5939 0.6190 0.0514 0.123 Uiso 1 1 calc R . . .
H3SB H 0.6072 0.5334 0.0713 0.123 Uiso 1 1 calc R . . .
C4S C 0.6117(4) 0.5546(3) -0.0363(4) 0.0927(19) Uani 1 1 d . . . .
H4SA H 0.6491 0.5114 -0.0438 0.111 Uiso 1 1 calc R . . .
H4SB H 0.5482 0.5397 -0.0502 0.111 Uiso 1 1 calc R . . .
C5S C 0.6305(5) 0.6157(5) -0.0852(4) 0.135(3) Uani 1 1 d . . . .
H5SA H 0.6084 0.6017 -0.1354 0.202 Uiso 1 1 calc GR . . .
H5SB H 0.6952 0.6244 -0.0785 0.202 Uiso 1 1 calc GR . . .
H5SC H 0.6004 0.6609 -0.0737 0.202 Uiso 1 1 calc GR . . .

loop_
_atom_site_aniso_label
_atom_site_aniso_U_11
_atom_site_aniso_U_22
_atom_site_aniso_U_33
_atom_site_aniso_U_23
_atom_site_aniso_U_13
_atom_site_aniso_U_12
Cl1 0.0237(4) 0.0177(4) 0.0251(4) 0.0050(3) 0.0098(3) -0.0005(3)
Cl2 0.0350(5) 0.0229(4) 0.0161(4) 0.0000(3) 0.0102(3) 0.0001(3)
Cl3 0.0213(4) 0.0201(4) 0.0236(4) 0.0007(3) 0.0070(3) -0.0001(3)
N1 0.0190(13) 0.0153(12) 0.0137(12) 0.0009(10) 0.0049(10) -0.0007(10)
C1 0.0198(16) 0.0202(16) 0.0152(14) -0.0027(12) 0.0060(12) -0.0041(13)
C2 0.0153(15) 0.0195(15) 0.0156(14) 0.0008(12) 0.0041(12) -0.0039(12)
C3 0.0182(16) 0.0168(15) 0.0156(14) -0.0007(12) 0.0066(12) -0.0015(12)
C4 0.0262(17) 0.0160(15) 0.0201(15) -0.0007(12) 0.0053(13) -0.0001(13)
C5 0.0272(18) 0.0191(16) 0.0182(15) 0.0045(12) 0.0044(13) -0.0003(13)
C6 0.0267(17) 0.0216(16) 0.0121(14) -0.0020(12) 0.0050(13) -0.0025(13)
C7 0.0220(12) 0.0186(11) 0.0120(10) -0.0006(8) 0.0052(8) -0.0008(9)
C8 0.0281(17) 0.0106(14) 0.0159(14) 0.0024(11) 0.0077(13) -0.0028(12)
C9 0.0290(18) 0.0111(14) 0.0180(15) 0.0026(12) 0.0069(13) 0.0016(12)
C10 0.0339(19) 0.0167(16) 0.0199(16) 0.0008(13) 0.0098(14) 0.0053(13)
C11 0.037(2) 0.0216(17) 0.0161(15) -0.0009(13) 0.0034(14) 0.0027(14)
C12 0.0296(19) 0.0223(17) 0.0184(15) -0.0005(13) 0.0002(13) -0.0022(14)
C13 0.0263(17) 0.0143(15) 0.0168(15) 0.0040(12) 0.0062(13) -0.0011(13)
C14 0.0246(17) 0.0176(16) 0.0245(16) -0.0027(13) 0.0078(13) 0.0004(13)
C15 0.031(2) 0.0317(19) 0.0317(18) 0.0019(15) 0.0004(15) 0.0044(15)
C16 0.0252(18) 0.0263(18) 0.0380(19) -0.0015(15) 0.0113(15) 0.0015(14)
C17 0.0249(17) 0.0208(16) 0.0208(16) -0.0027(13) 0.0031(13) -0.0019(13)
C18 0.037(2) 0.039(2) 0.063(3) 0.0134(19) 0.027(2) 0.0026(18)
C19 0.042(2) 0.094(4) 0.033(2) -0.004(2) 0.0016(18) 0.035(2)
C20 0.0220(12) 0.0186(11) 0.0120(10) -0.0006(8) 0.0052(8) -0.0008(9)
C21 0.0270(18) 0.0221(16) 0.0117(14) 0.0023(12) 0.0038(13) 0.0003(13)
C22 0.0251(17) 0.0313(18) 0.0195(16) 0.0024(14) 0.0067(13) 0.0047(14)
C23 0.037(2) 0.0206(16) 0.0218(16) -0.0011(13) 0.0071(14) 0.0095(15)
C24 0.0358(19) 0.0152(15) 0.0212(16) -0.0008(12) 0.0089(14) -0.0004(14)
C25 0.0280(17) 0.0231(16) 0.0108(14) 0.0006(12) 0.0053(12) -0.0023(13)
C26 0.0254(18) 0.0264(17) 0.0205(16) -0.0019(13) 0.0078(13) -0.0032(14)
C27 0.036(2) 0.042(2) 0.0237(17) 0.0054(15) 0.0057(15) -0.0139(17)
C28 0.0248(19) 0.043(2) 0.0297(18) 0.0028(16) 0.0043(15) -0.0043(16)
C29 0.0282(18) 0.0223(16) 0.0248(16) -0.0118(13) 0.0095(14) -0.0048(14)
C30 0.0280(19) 0.0316(19) 0.0373(19) -0.0062(16) 0.0041(16) -0.0038(15)
C31 0.038(2) 0.037(2) 0.036(2) -0.0011(16) 0.0128(16) -0.0154(17)
C32 0.0205(17) 0.0249(17) 0.0352(18) 0.0085(14) 0.0047(14) 0.0034(14)
C33 0.0272(19) 0.0225(17) 0.0340(18) 0.0036(14) 0.0085(15) 0.0005(14)
C34 0.040(2) 0.0285(19) 0.0313(18) -0.0007(15) 0.0063(16) 0.0018(16)
C35 0.032(2) 0.0223(18) 0.041(2) 0.0031(15) 0.0012(16) 0.0006(15)
C36 0.029(2) 0.028(2) 0.076(3) 0.0140(19) 0.0072(19) -0.0030(16)
C37 0.031(2) 0.0263(19) 0.067(3) 0.0192(18) 0.0209(19) 0.0065(16)
C39 0.035(2) 0.052(2) 0.0269(18) 0.0086(17) 0.0071(16) -0.0025(18)
B1 0.0247(19) 0.0164(17) 0.0176(17) 0.0033(13) 0.0063(14) -0.0006(14)
B2 0.0167(18) 0.0271(19) 0.0278(19) 0.0071(16) 0.0073(15) -0.0027(15)
C38 0.026(4) 0.026(5) 0.022(3) 0.001(3) 0.006(2) 0.011(3)
C40 0.044(4) 0.065(5) 0.019(2) 0.002(3) 0.009(2) 0.008(4)
C41 0.038(4) 0.062(5) 0.021(2) 0.000(3) -0.001(2) 0.015(3)
C42 0.034(6) 0.053(8) 0.022(5) -0.004(5) -0.006(4) 0.001(4)
C43 0.025(3) 0.034(3) 0.020(2) 0.001(2) 0.0040(19) 0.0018(19)
C38B 0.026(4) 0.026(5) 0.022(3) 0.001(3) 0.006(2) 0.011(3)
C40B 0.044(4) 0.065(5) 0.019(2) 0.002(3) 0.009(2) 0.008(4)
C41B 0.038(4) 0.062(5) 0.021(2) 0.000(3) -0.001(2) 0.015(3)
C42B 0.034(6) 0.053(8) 0.022(5) -0.004(5) -0.006(4) 0.001(4)
C43B 0.025(3) 0.034(3) 0.020(2) 0.001(2) 0.0040(19) 0.0018(19)
C6S 0.061(3) 0.058(3) 0.059(3) -0.002(2) 0.004(2) 0.001(2)
C7S 0.054(3) 0.058(3) 0.042(2) 0.006(2) 0.005(2) 0.000(2)
C10B 0.048(4) 0.210(9) 0.243(10) -0.143(8) 0.037(5) -0.011(5)
C8S 0.064(5) 0.054(5) 0.080(4) -0.025(4) 0.018(4) -0.016(4)
C9S 0.056(5) 0.094(7) 0.195(10) -0.082(8) 0.037(6) -0.020(6)
C8SB 0.064(5) 0.054(5) 0.080(4) -0.025(4) 0.018(4) -0.016(4)
C9SB 0.056(5) 0.094(7) 0.195(10) -0.082(8) 0.037(6) -0.020(6)
C1S 0.060(3) 0.051(3) 0.096(4) 0.013(3) 0.007(3) -0.005(2)
C2S 0.077(4) 0.070(4) 0.087(4) 0.004(3) 0.017(3) -0.004(3)
C3S 0.078(5) 0.073(4) 0.159(7) -0.018(4) 0.024(4) -0.011(3)
C4S 0.077(4) 0.069(4) 0.133(6) -0.019(4) 0.021(4) -0.006(3)
C5S 0.113(6) 0.143(7) 0.167(7) -0.062(6) 0.075(6) -0.040(5)

loop_
_atom_type_symbol
_atom_type_description
_atom_type_scat_dispersion_real
_atom_type_scat_dispersion_imag
_atom_type_scat_source
C C 0.0033 0.0016 'International Tables Vol C Tables 4.2.6.8 and 6.1.1.4'
H H 0.0000 0.0000 'International Tables Vol C Tables 4.2.6.8 and 6.1.1.4'
B B 0.0013 0.0007 'International Tables Vol C Tables 4.2.6.8 and 6.1.1.4'
Cl Cl 0.1484 0.1585 'International Tables Vol C Tables 4.2.6.8 and 6.1.1.4'
N N 0.0061 0.0033 'International Tables Vol C Tables 4.2.6.8 and 6.1.1.4'

loop_
_geom_angle_atom_site_label_1
_geom_angle_atom_site_label_2
_geom_angle_atom_site_label_3
_geom_angle
B1 Cl1 B2 92.87(15)
C1 N1 C2 121.5(2)
C1 N1 B1 116.5(2)
C2 N1 B1 121.7(2)
N1 C1 H1 117.6
N1 C1 B2 124.8(3)
B2 C1 H1 117.6
C3 C2 N1 121.5(2)
C3 C2 C7 120.7(3)
C7 C2 N1 117.7(2)
C2 C3 C8 126.1(2)
C4 C3 C2 117.9(3)
C4 C3 C8 115.7(2)
C3 C4 H4 118.9
C5 C4 C3 122.2(3)
C5 C4 H4 118.9
C4 C5 H5 120.4
C4 C5 C6 119.2(3)
C6 C5 H5 120.4
C5 C6 H6 119.4
C5 C6 C7 121.2(3)
C7 C6 H6 119.4
C2 C7 C20 125.9(2)
C6 C7 C2 118.5(3)
C6 C7 C20 115.1(2)
C9 C8 C3 119.8(3)
C13 C8 C3 118.8(3)
C13 C8 C9 120.9(3)
C8 C9 C14 123.0(3)
C10 C9 C8 118.0(3)
C10 C9 C14 119.0(3)
C9 C10 H10 119.2
C11 C10 C9 121.6(3)
C11 C10 H10 119.2
C10 C11 H11 120.0
C12 C11 C10 120.0(3)
C12 C11 H11 120.0
C11 C12 H12 119.5
C11 C12 C13 121.0(3)
C13 C12 H12 119.5
C8 C13 C17 121.9(3)
C12 C13 C8 118.6(3)
C12 C13 C17 119.4(3)
C9 C14 H14 108.1
C9 C14 C15 110.9(3)
C9 C14 C16 112.1(3)
C15 C14 H14 108.1
C15 C14 C16 109.5(3)
C16 C14 H14 108.1
C14 C15 H15A 109.5
C14 C15 H15B 109.5
C14 C15 H15C 109.5
H15A C15 H15B 109.5
H15A C15 H15C 109.5
H15B C15 H15C 109.5
C14 C16 H16A 109.5
C14 C16 H16B 109.5
C14 C16 H16C 109.5
H16A C16 H16B 109.5
H16A C16 H16C 109.5
H16B C16 H16C 109.5
C13 C17 H17 107.4
C18 C17 C13 111.2(3)
C18 C17 H17 107.4
C19 C17 C13 113.6(3)
C19 C17 H17 107.4
C19 C17 C18 109.7(3)
C17 C18 H18A 109.5
C17 C18 H18B 109.5
C17 C18 H18C 109.5
H18A C18 H18B 109.5
H18A C18 H18C 109.5
H18B C18 H18C 109.5
C17 C19 H19A 109.5
C17 C19 H19B 109.5
C17 C19 H19C 109.5
H19A C19 H19B 109.5
H19A C19 H19C 109.5
H19B C19 H19C 109.5
C21 C20 C7 116.6(3)
C21 C20 C25 121.0(3)
C25 C20 C7 122.0(3)
C20 C21 C26 122.3(3)
C22 C21 C20 118.6(3)
C22 C21 C26 119.1(3)
C21 C22 H22 119.6
C23 C22 C21 120.8(3)
C23 C22 H22 119.6
C22 C23 H23 119.9
C22 C23 C24 120.2(3)
C24 C23 H23 119.9
C23 C24 H24 119.5
C23 C24 C25 121.0(3)
C25 C24 H24 119.5
C20 C25 C29 121.1(3)
C24 C25 C20 118.3(3)
C24 C25 C29 120.6(3)
C21 C26 H26 107.5
C21 C26 C27 111.6(2)
C21 C26 C28 112.9(3)
C27 C26 H26 107.5
C28 C26 H26 107.5
C28 C26 C27 109.7(3)
C26 C27 H27A 109.5
C26 C27 H27B 109.5
C26 C27 H27C 109.5
H27A C27 H27B 109.5
H27A C27 H27C 109.5
H27B C27 H27C 109.5
C26 C28 H28A 109.5
C26 C28 H28B 109.5
C26 C28 H28C 109.5
H28A C28 H28B 109.5
H28A C28 H28C 109.5
H28B C28 H28C 109.5
C25 C29 H29 107.5
C25 C29 C30 110.5(3)
C25 C29 C31 113.5(3)
C30 C29 H29 107.5
C31 C29 H29 107.5
C31 C29 C30 110.2(3)
C29 C30 H30A 109.5
C29 C30 H30B 109.5
C29 C30 H30C 109.5
H30A C30 H30B 109.5
H30A C30 H30C 109.5
H30B C30 H30C 109.5
C29 C31 H31A 109.5
C29 C31 H31B 109.5
C29 C31 H31C 109.5
H31A C31 H31B 109.5
H31A C31 H31C 109.5
H31B C31 H31C 109.5
C33 C32 H32 106.9
C33 C32 C37 108.1(3)
C33 C32 B2 114.8(3)
C37 C32 H32 106.9
C37 C32 B2 112.8(3)
B2 C32 H32 106.9
C32 C33 H33A 109.3
C32 C33 H33B 109.3
C32 C33 C34 111.5(3)
H33A C33 H33B 108.0
C34 C33 H33A 109.3
C34 C33 H33B 109.3
C33 C34 H34A 109.2
C33 C34 H34B 109.2
H34A C34 H34B 107.9
C35 C34 C33 112.0(3)
C35 C34 H34A 109.2
C35 C34 H34B 109.2
C34 C35 H35A 109.3
C34 C35 H35B 109.3
C34 C35 C36 111.5(3)
H35A C35 H35B 108.0
C36 C35 H35A 109.3
C36 C35 H35B 109.3
C35 C36 H36A 109.3
C35 C36 H36B 109.3
H36A C36 H36B 108.0
C37 C36 C35 111.6(3)
C37 C36 H36A 109.3
C37 C36 H36B 109.3
C32 C37 H37A 109.2
C32 C37 H37B 109.2
C36 C37 C32 112.1(3)
C36 C37 H37A 109.2
C36 C37 H37B 109.2
H37A C37 H37B 107.9
H39A C39 H39B 108.0
H39C C39 H39D 108.2
C38 C39 H39A 109.4
C38 C39 H39B 109.4
C38 C39 C40 111.0(5)
C40 C39 H39A 109.4
C40 C39 H39B 109.4
C38B C39 H39C 109.7
C38B C39 H39D 109.7
C40B C39 H39C 109.7
C40B C39 H39D 109.7
C40B C39 C38B 109.7(8)
Cl2 B1 Cl1 107.09(16)
Cl3 B1 Cl1 109.31(18)
Cl3 B1 Cl2 113.24(19)
N1 B1 Cl1 102.1(2)
N1 B1 Cl2 111.9(2)
N1 B1 Cl3 112.4(2)
C1 B2 Cl1 93.9(2)
C1 B2 C32 114.1(3)
C1 B2 C38 109.0(3)
C32 B2 Cl1 101.2(2)
C32 B2 C38 127.5(3)
C38 B2 Cl1 104.4(3)
C38B B2 Cl1 116.6(6)
C38B B2 C1 120.8(6)
C38B B2 C32 108.2(5)
C39 C38 B2 116.2(5)
C39 C38 H38 107.1
C39 C38 C43 108.7(5)
B2 C38 H38 107.1
C43 C38 B2 110.2(5)
C43 C38 H38 107.1
C39 C40 H40A 109.7
C39 C40 H40B 109.7
H40A C40 H40B 108.2
C41 C40 C39 110.0(5)
C41 C40 H40A 109.7
C41 C40 H40B 109.7
C40 C41 H41A 109.3
C40 C41 H41B 109.3
C40 C41 C42 111.7(6)
H41A C41 H41B 107.9
C42 C41 H41A 109.3
C42 C41 H41B 109.3
C41 C42 H42A 109.7
C41 C42 H42B 109.7
C41 C42 C43 109.6(11)
H42A C42 H42B 108.2
C43 C42 H42A 109.7
C43 C42 H42B 109.7
C38 C43 C42 112.7(7)
C38 C43 H43A 109.0
C38 C43 H43B 109.0
C42 C43 H43A 109.0
C42 C43 H43B 109.0
H43A C43 H43B 107.8
C39 C38B H38B 108.0
B2 C38B C39 114.6(10)
B2 C38B H38B 108.0
C43B C38B C39 105.9(8)
C43B C38B B2 112.1(10)
C43B C38B H38B 108.0
C39 C40B H40C 110.4
C39 C40B H40D 110.4
C39 C40B C41B 106.8(9)
H40C C40B H40D 108.6
C41B C40B H40C 110.4
C41B C40B H40D 110.4
C40B C41B H41C 109.9
C40B C41B H41D 109.9
H41C C41B H41D 108.3
C42B C41B C40B 108.9(14)
C42B C41B H41C 109.9
C42B C41B H41D 109.9
C41B C42B H42C 109.4
C41B C42B H42D 109.4
H42C C42B H42D 108.0
C43B C42B C41B 111.1(19)
C43B C42B H42C 109.4
C43B C42B H42D 109.4
C38B C43B H43C 109.5
C38B C43B H43D 109.5
C42B C43B C38B 110.7(14)
C42B C43B H43C 109.5
C42B C43B H43D 109.5
H43C C43B H43D 108.1
H6SA C6S H6SB 109.5
H6SA C6S H6SC 109.5
H6SB C6S H6SC 109.5
C7S C6S H6SA 109.5
C7S C6S H6SB 109.5
C7S C6S H6SC 109.5
C6S C7S H7SA 108.5
C6S C7S H7SB 108.5
C6S C7S H7SC 109.8
C6S C7S H7SD 109.8
C6S C7S C8S 115.1(4)
C6S C7S C8SB 109.3(7)
H7SA C7S H7SB 107.5
H7SC C7S H7SD 108.3
C8S C7S H7SA 108.5
C8S C7S H7SB 108.5
C8SB C7S H7SC 109.8
C8SB C7S H7SD 109.8
H10A C10B H10B 109.5
H10A C10B H10C 109.5
H10B C10B H10C 109.5
H10D C10B H10E 109.5
H10D C10B H10F 109.5
H10E C10B H10F 109.5
C9S C10B H10A 109.5
C9S C10B H10B 109.5
C9S C10B H10C 109.5
C9SB C10B H10D 109.5
C9SB C10B H10E 109.5
C9SB C10B H10F 109.5
C7S C8S H8SA 109.4
C7S C8S H8SB 109.4
H8SA C8S H8SB 108.0
C9S C8S C7S 111.3(6)
C9S C8S H8SA 109.4
C9S C8S H8SB 109.4
C10B C9S H9SA 109.1
C10B C9S H9SB 109.1
C8S C9S C10B 112.5(7)
C8S C9S H9SA 109.1
C8S C9S H9SB 109.1
H9SA C9S H9SB 107.8
C7S C8SB H8SC 108.3
C7S C8SB H8SD 108.3
H8SC C8SB H8SD 107.4
C9SB C8SB C7S 115.9(15)
C9SB C8SB H8SC 108.3
C9SB C8SB H8SD 108.3
C10B C9SB H9SC 110.3
C10B C9SB H9SD 110.3
C8SB C9SB C10B 107.3(18)
C8SB C9SB H9SC 110.3
C8SB C9SB H9SD 110.3
H9SC C9SB H9SD 108.5
H1SA C1S H1SB 109.5
H1SA C1S H1SC 109.5
H1SB C1S H1SC 109.5
C2S C1S H1SA 109.5
C2S C1S H1SB 109.5
C2S C1S H1SC 109.5
C1S C2S H2SA 108.3
C1S C2S H2SB 108.3
C1S C2S C3S 116.0(5)
H2SA C2S H2SB 107.4
C3S C2S H2SA 108.3
C3S C2S H2SB 108.3
C2S C3S H3SA 108.6
C2S C3S H3SB 108.6
C2S C3S C4S 114.8(5)
H3SA C3S H3SB 107.6
C4S C3S H3SA 108.6
C4S C3S H3SB 108.6
C3S C4S H4SA 108.6
C3S C4S H4SB 108.6
H4SA C4S H4SB 107.6
C5S C4S C3S 114.7(5)
C5S C4S H4SA 108.6
C5S C4S H4SB 108.6
C4S C5S H5SA 109.5
C4S C5S H5SB 109.5
C4S C5S H5SC 109.5
H5SA C5S H5SB 109.5
H5SA C5S H5SC 109.5
H5SB C5S H5SC 109.5

loop_
_geom_bond_atom_site_label_1
_geom_bond_atom_site_label_2
_geom_bond_distance
Cl1 B1 1.906(3)
Cl1 B2 2.115(4)
Cl2 B1 1.825(3)
Cl3 B1 1.806(4)
N1 C1 1.292(4)
N1 C2 1.465(4)
N1 B1 1.586(4)
C1 H1 0.9500
C1 B2 1.601(4)
C2 C3 1.406(4)
C2 C7 1.407(4)
C3 C4 1.395(4)
C3 C8 1.507(4)
C4 H4 0.9500
C4 C5 1.378(4)
C5 H5 0.9500
C5 C6 1.383(4)
C6 H6 0.9500
C6 C7 1.399(4)
C7 C20 1.513(4)
C8 C9 1.412(4)
C8 C13 1.408(4)
C9 C10 1.391(4)
C9 C14 1.519(4)
C10 H10 0.9500
C10 C11 1.382(5)
C11 H11 0.9500
C11 C12 1.380(5)
C12 H12 0.9500
C12 C13 1.392(4)
C13 C17 1.522(4)
C14 H14 1.0000
C14 C15 1.528(4)
C14 C16 1.531(4)
C15 H15A 0.9800
C15 H15B 0.9800
C15 H15C 0.9800
C16 H16A 0.9800
C16 H16B 0.9800
C16 H16C 0.9800
C17 H17 1.0000
C17 C18 1.520(5)
C17 C19 1.519(5)
C18 H18A 0.9800
C18 H18B 0.9800
C18 H18C 0.9800
C19 H19A 0.9800
C19 H19B 0.9800
C19 H19C 0.9800
C20 C21 1.403(4)
C20 C25 1.404(4)
C21 C22 1.396(4)
C21 C26 1.525(4)
C22 H22 0.9500
C22 C23 1.377(5)
C23 H23 0.9500
C23 C24 1.384(5)
C24 H24 0.9500
C24 C25 1.392(4)
C25 C29 1.515(4)
C26 H26 1.0000
C26 C27 1.533(4)
C26 C28 1.529(4)
C27 H27A 0.9800
C27 H27B 0.9800
C27 H27C 0.9800
C28 H28A 0.9800
C28 H28B 0.9800
C28 H28C 0.9800
C29 H29 1.0000
C29 C30 1.538(5)
C29 C31 1.527(4)
C30 H30A 0.9800
C30 H30B 0.9800
C30 H30C 0.9800
C31 H31A 0.9800
C31 H31B 0.9800
C31 H31C 0.9800
C32 H32 1.0000
C32 C33 1.532(4)
C32 C37 1.544(4)
C32 B2 1.608(5)
C33 H33A 0.9900
C33 H33B 0.9900
C33 C34 1.533(5)
C34 H34A 0.9900
C34 H34B 0.9900
C34 C35 1.514(5)
C35 H35A 0.9900
C35 H35B 0.9900
C35 C36 1.519(5)
C36 H36A 0.9900
C36 H36B 0.9900
C36 C37 1.516(5)
C37 H37A 0.9900
C37 H37B 0.9900
C39 H39A 0.9900
C39 H39B 0.9900
C39 H39C 0.9900
C39 H39D 0.9900
C39 C38 1.497(9)
C39 C40 1.596(7)
C39 C38B 1.625(15)
C39 C40B 1.468(12)
B2 C38 1.678(9)
B2 C38B 1.581(16)
C38 H38 1.0000
C38 C43 1.540(9)
C40 H40A 0.9900
C40 H40B 0.9900
C40 C41 1.508(10)
C41 H41A 0.9900
C41 H41B 0.9900
C41 C42 1.53(2)
C42 H42A 0.9900
C42 H42B 0.9900
C42 C43 1.558(19)
C43 H43A 0.9900
C43 H43B 0.9900
C38B H38B 1.0000
C38B C43B 1.525(18)
C40B H40C 0.9900
C40B H40D 0.9900
C40B C41B 1.559(19)
C41B H41C 0.9900
C41B H41D 0.9900
C41B C42B 1.53(4)
C42B H42C 0.9900
C42B H42D 0.9900
C42B C43B 1.50(3)
C43B H43C 0.9900
C43B H43D 0.9900
C6S H6SA 0.9800
C6S H6SB 0.9800
C6S H6SC 0.9800
C6S C7S 1.497(6)
C7S H7SA 0.9900
C7S H7SB 0.9900
C7S H7SC 0.9900
C7S H7SD 0.9900
C7S C8S 1.557(9)
C7S C8SB 1.512(18)
C10B H10A 0.9800
C10B H10B 0.9800
C10B H10C 0.9800
C10B H10D 0.9800
C10B H10E 0.9800
C10B H10F 0.9800
C10B C9S 1.502(11)
C10B C9SB 1.58(2)
C8S H8SA 0.9900
C8S H8SB 0.9900
C8S C9S 1.467(13)
C9S H9SA 0.9900
C9S H9SB 0.9900
C8SB H8SC 0.9900
C8SB H8SD 0.9900
C8SB C9SB 1.44(3)
C9SB H9SC 0.9900
C9SB H9SD 0.9900
C1S H1SA 0.9800
C1S H1SB 0.9800
C1S H1SC 0.9800
C1S C2S 1.466(7)
C2S H2SA 0.9900
C2S H2SB 0.9900
C2S C3S 1.497(8)
C3S H3SA 0.9900
C3S H3SB 0.9900
C3S C4S 1.537(9)
C4S H4SA 0.9900
C4S H4SB 0.9900
C4S C5S 1.498(9)
C5S H5SA 0.9800
C5S H5SB 0.9800
C5S H5SC 0.9800
